data_7251207
loop_
_publ_author_name
'Uran, Erik'
'Lozin\<sek, Matic'

_publ_section_title
;
 Hydrogen-bonded salt cocrystals of xenon difluoride and protonated
 perfluoroamides
;
_journal_name_full CrystEngComm
_journal_paper_doi 10.1039/D5CE00956A
_journal_year 2025
_chemical_formula_moiety 'C2 H3 F3 N O, As F6, F2 Xe'
_chemical_formula_sum 'C2 H3 As F11 N O Xe'
_chemical_formula_weight 472.27
_space_group_crystal_system monoclinic
_space_group_IT_number 14
_space_group_name_Hall '-P 2yn'
_space_group_name_H-M_alt 'P 1 21/n 1'
_atom_sites_solution_hydrogens difmap
_atom_sites_solution_primary iterative
_audit_creation_date 2025-08-29
_audit_creation_method
;
Olex2 1.5
(compiled 2025.07.13 svn.rb7424aed for OlexSys, GUI svn.r7314)
;
_audit_update_record
;
2025-10-03 deposited with the CCDC.	2025-11-03 downloaded from the CCDC.
;
_cell_angle_alpha 90
_cell_angle_beta 99.4517(11)
_cell_angle_gamma 90
_cell_formula_units_Z 4
_cell_length_a 7.41785(9)
_cell_length_b 9.84875(11)
_cell_length_c 14.90113(17)
_cell_measurement_reflns_used 59909
_cell_measurement_temperature 100.00(12)
_cell_measurement_theta_max 38.9280
_cell_measurement_theta_min 2.2760
_cell_volume 1073.85(2)
_computing_cell_refinement 'CrysAlisPro 1.171.43.144a (Rigaku OD, 2024)'
_computing_data_collection 'CrysAlisPro system (CCD 43.115a 64-bit (release 15-03-2024))'
_computing_data_reduction 'CrysAlisPro 1.171.43.144a (Rigaku OD, 2024)'
_computing_molecular_graphics 'Olex2 1.5 (Dolomanov et al., 2009)'
_computing_publication_material 'Olex2 1.5 (Dolomanov et al., 2009)'
_computing_structure_refinement 'SHELXL 2019/3 (Sheldrick, 2015)'
_computing_structure_solution 'olex2.solve 1.5 (Bourhis et al., 2015)'
_diffrn_ambient_environment N~2~
_diffrn_ambient_temperature 100.00(12)
_diffrn_detector 'Hybrid Pixel Array Detector'
_diffrn_detector_area_resol_mean 13.3333
_diffrn_detector_type 'Eiger2 R CdTe 1M'
_diffrn_measured_fraction_theta_full 0.999
_diffrn_measured_fraction_theta_max 1.000
_diffrn_measurement_details
;
List of Runs (angles in degrees, time in seconds):

  # Type    Start    End  Width  t~exp~   \w     \q     \k     \f   Frames
#--------------------------------------------------------------------------
  1  \w     17.00  90.00   0.50   17.00    --   28.36  57.00-180.00  146
  2  \w      9.00  85.00   0.50   17.00    --   28.36  77.00  90.00  152
  3  \w     17.00  91.00   0.50   17.00    --   28.36  57.00  90.00  148
  4  \w     22.00  91.00   0.50   17.00    --   28.36  57.00   0.00  138
  5  \w     10.00  83.00   0.50   17.00    --   28.36  77.00   0.00  146
  6  \w     21.00  82.00   0.50   17.00    --   28.36  57.00 -60.00  122
  7  \w      7.00  85.00   0.50   17.00    --   28.36  77.00-150.00  156
  8  \w    -51.00  27.00   0.50   17.00    --  -29.30  77.00-180.00  156
  9  \w    -51.00 -21.00   0.50   17.00    --  -29.30  77.00  45.98   60
 10  \w    -84.00 -11.00   0.50   17.00    --  -29.30 -77.00-120.00  146
 11  \w    -51.00  27.00   0.50   17.00    --  -29.30  77.00  90.00  156
 12  \w    -50.00 -23.00   0.50   17.00    --  -29.30 -41.00  36.82   54
 13  \w    -87.00 -57.00   0.50   17.00    --  -29.30 -41.00  36.82   60
 14  \w    -51.00  27.00   0.50   17.00    --  -29.30  77.00 -60.00  156
 15  \w    -51.00  21.00   0.50   17.00    --  -29.30  77.00-150.00  144
 16  \w     -6.00  26.00   0.50   17.00    --  -29.30  77.00  45.98   64
 17  \w    -51.00 -16.00   0.50   17.00    --  -29.30  77.00  30.00   70
 18  \w    -13.00  23.00   0.50   17.00    --  -29.30  77.00  30.00   72
 19  \w    -51.00  27.00   0.50   17.00    --  -29.30  77.00  -4.57  156
 20  \w    -51.00  24.00   0.50   17.00    --  -29.30  77.00 120.00  150
 21  \w    -52.00  21.00   0.50   17.00    --  -29.30  80.00-103.55  146
;
_diffrn_measurement_device 'four-circle diffractometer'
_diffrn_measurement_device_type 'Rigaku OD, XtaLAB Synergy-S, Dualflex, Eiger2 R CdTe 1M'
_diffrn_measurement_method '\w scans'
_diffrn_orient_matrix_type 'CrysAlisPro convention (1999,Acta A55,543-557)'
_diffrn_orient_matrix_UB_11 -0.0461208000
_diffrn_orient_matrix_UB_12 0.0382338000
_diffrn_orient_matrix_UB_13 0.0122816000
_diffrn_orient_matrix_UB_21 -0.0513532000
_diffrn_orient_matrix_UB_22 -0.0407432000
_diffrn_orient_matrix_UB_23 0.0026675000
_diffrn_orient_matrix_UB_31 0.0329113000
_diffrn_orient_matrix_UB_32 -0.0100257000
_diffrn_orient_matrix_UB_33 0.0359414000
_diffrn_radiation_monochromator mirror
_diffrn_radiation_probe x-ray
_diffrn_radiation_type 'Ag K\a'
_diffrn_radiation_wavelength 0.56087
_diffrn_reflns_av_R_equivalents 0.0947
_diffrn_reflns_av_unetI/netI 0.0297
_diffrn_reflns_Laue_measured_fraction_full 0.999
_diffrn_reflns_Laue_measured_fraction_max 1.000
_diffrn_reflns_limit_h_max 14
_diffrn_reflns_limit_h_min -14
_diffrn_reflns_limit_k_max 19
_diffrn_reflns_limit_k_min -19
_diffrn_reflns_limit_l_max 29
_diffrn_reflns_limit_l_min -29
_diffrn_reflns_number 100779
_diffrn_reflns_point_group_measured_fraction_full 0.999
_diffrn_reflns_point_group_measured_fraction_max 1.000
_diffrn_reflns_theta_full 19.665
_diffrn_reflns_theta_max 34.115
_diffrn_reflns_theta_min 1.964
_diffrn_source 'micro-focus sealed X-ray tube'
_diffrn_source_type 'PhotonJet (Ag) X-ray Source'
_exptl_absorpt_coefficient_mu 3.386
_exptl_absorpt_correction_T_max 1.000
_exptl_absorpt_correction_T_min 0.504
_exptl_absorpt_correction_type gaussian
_exptl_absorpt_process_details
;
CrysAlisPro 1.171.43.144a (Rigaku Oxford Diffraction, 2024)
Numerical absorption correction based on gaussian integration over
a multifaceted crystal model
Empirical absorption correction using spherical harmonics,
implemented in SCALE3 ABSPACK scaling algorithm.
;
_exptl_crystal_colour 'clear colourless'
_exptl_crystal_colour_primary colourless
_exptl_crystal_density_diffrn 2.921
_exptl_crystal_description block
_exptl_crystal_F_000 864
_exptl_crystal_size_max 0.24
_exptl_crystal_size_mid 0.14
_exptl_crystal_size_min 0.08
_refine_diff_density_max 1.591
_refine_diff_density_min -1.948
_refine_diff_density_rms 0.141
_refine_ls_extinction_method none
_refine_ls_goodness_of_fit_ref 1.033
_refine_ls_hydrogen_treatment refall
_refine_ls_matrix_type full
_refine_ls_number_parameters 194
_refine_ls_number_reflns 8994
_refine_ls_number_restraints 45
_refine_ls_restrained_S_all 1.045
_refine_ls_R_factor_all 0.0295
_refine_ls_R_factor_gt 0.0252
_refine_ls_shift/su_max 0.002
_refine_ls_shift/su_mean 0.000
_refine_ls_structure_factor_coef Fsqd
_refine_ls_weighting_details 'w=1/[\s^2^(Fo^2^)+(0.0258P)^2^+0.6744P] where P=(Fo^2^+2Fc^2^)/3'
_refine_ls_weighting_scheme calc
_refine_ls_wR_factor_gt 0.0649
_refine_ls_wR_factor_ref 0.0668
_reflns_Friedel_coverage 0.000
_reflns_number_gt 7982
_reflns_number_total 8994
_reflns_threshold_expression 'I > 2\s(I)'
_cod_data_source_file d5ce00956a2.cif
_cod_data_source_block f3cc(oh)nh2_xef2_as_2
_cod_database_code 7251207
_shelx_shelxl_version_number 2019/3
_chemical_oxdiff_formula 'C2 H3 As F11 N O Xe'
_chemical_oxdiff_usercomment 'EU, 100 K, LT mounting'
_shelx_space_group_comment
;
The symmetry employed for this shelxl refinement is uniquely defined
by the following loop, which should always be used as a source of
symmetry information in preference to the above space-group names.
They are only intended as comments.
;
_shelx_estimated_absorpt_t_max 0.773
_shelx_estimated_absorpt_t_min 0.497
_olex2_refinement_description
;
1. Restrained distances
 F1A-C2 \\sim F1B-C2
 with sigma of 0.005
 F2A-C2 \\sim F2B-C2
 with sigma of 0.001
 C2-F3A \\sim C2-F3B
 with sigma of 0.001
 F1A-F2A \\sim F1B-F2B
 with sigma of 0.04
 F1A-C1 \\sim F1B-C1
 with sigma of 0.04
 F1A-F3A \\sim F1B-F3B
 with sigma of 0.01
 F2A-C1 \\sim F2B-C1
 with sigma of 0.005
 F2A-F3A \\sim F2B-F3B
 with sigma of 0.04
 C1-F3A \\sim C1-F3B
 with sigma of 0.04
2. Rigid body (RIGU) restrains
 C2, F1B, F2B, F3B
 with sigma for 1-2 distances of 0.001 and sigma for 1-3 distances of 0.001
 C2, F1A, F2A, F3A
 with sigma for 1-2 distances of 0.001 and sigma for 1-3 distances of 0.001
3. Others
 Sof(F1B)=Sof(F2B)=Sof(F3B)=1-FVAR(1)
 Sof(F1A)=Sof(F2A)=Sof(F3A)=FVAR(1)
;
_olex2_exptl_crystal_mounting_method 'MiTeGen loop'
_olex2_submission_special_instructions 'No special instructions were received'
_oxdiff_exptl_absorpt_empirical_details
;
Empirical correction (ABSPACK) includes:
- Absorption correction using spherical harmonics
- Frame scaling
;
_oxdiff_exptl_absorpt_empirical_full_max 1.368
_oxdiff_exptl_absorpt_empirical_full_min 0.750

loop_
_space_group_symop_operation_xyz
'x, y, z'
'-x+1/2, y+1/2, -z+1/2'
'-x, -y, -z'
'x-1/2, -y-1/2, z-1/2'

loop_
_atom_site_label
_atom_site_type_symbol
_atom_site_fract_x
_atom_site_fract_y
_atom_site_fract_z
_atom_site_U_iso_or_equiv
_atom_site_adp_type
_atom_site_occupancy
_atom_site_site_symmetry_order
_atom_site_calc_flag
_atom_site_refinement_flags_posn
_atom_site_refinement_flags_adp
_atom_site_refinement_flags_occupancy
_atom_site_disorder_assembly
_atom_site_disorder_group
C1 C 0.31771(15) 0.27780(12) 0.44213(7) 0.01573(15) Uani 1 1 d D . . . .
F1A F 0.1583(13) 0.3318(8) 0.5597(3) 0.0346(12) Uani 0.46(2) 1 d D . P A 1
F1B F 0.1643(9) 0.3052(8) 0.5673(2) 0.0295(9) Uani 0.54(2) 1 d D . P A 2
N1 N 0.37942(16) 0.17398(12) 0.40570(7) 0.02025(16) Uani 1 1 d . . . . .
H1A H 0.483(4) 0.177(3) 0.3836(18) 0.033(7) Uiso 1 1 d . . . . .
H1B H 0.330(4) 0.105(3) 0.399(2) 0.044(8) Uiso 1 1 d . . . . .
O1 O 0.38509(15) 0.39744(11) 0.44852(7) 0.02265(16) Uani 1 1 d . . . . .
H1 H 0.471(4) 0.405(3) 0.4179(18) 0.038(7) Uiso 1 1 d . . . . .
Xe1 Xe 0.72549(2) 0.48805(2) 0.24986(2) 0.01706(2) Uani 1 1 d . . . . .
As1 As 0.20737(2) 0.27850(2) 0.15645(2) 0.01596(2) Uani 1 1 d . . . . .
C2 C 0.14037(17) 0.26649(15) 0.48205(9) 0.02122(18) Uani 1 1 d D . . . .
F2A F 0.0053(4) 0.3163(9) 0.4240(4) 0.0428(13) Uani 0.46(2) 1 d D . P A 1
F2B F 0.0183(6) 0.3478(9) 0.4370(5) 0.0564(16) Uani 0.54(2) 1 d D . P A 2
F3A F 0.1082(9) 0.1374(3) 0.4979(4) 0.0322(9) Uani 0.46(2) 1 d D . P A 1
F3B F 0.0748(13) 0.1416(4) 0.4756(8) 0.0631(16) Uani 0.54(2) 1 d D . P A 2
F4 F 0.64656(14) 0.39229(11) 0.35714(6) 0.02632(16) Uani 1 1 d . . . . .
F5 F 0.79553(15) 0.58542(12) 0.14560(7) 0.0309(2) Uani 1 1 d . . . . .
F11 F 0.31306(18) 0.42655(11) 0.12774(9) 0.0375(2) Uani 1 1 d . . . . .
F8 F 0.17736(18) 0.35155(15) 0.25708(7) 0.0382(3) Uani 1 1 d . . . . .
F6 F 0.1044(2) 0.13385(14) 0.18443(12) 0.0492(4) Uani 1 1 d . . . . .
F7 F 0.23619(16) 0.20992(14) 0.05450(7) 0.0345(2) Uani 1 1 d . . . . .
F10 F -0.00002(15) 0.34585(15) 0.10728(7) 0.0356(3) Uani 1 1 d . . . . .
F9 F 0.41797(14) 0.21886(12) 0.20658(7) 0.02918(19) Uani 1 1 d . . . . .

loop_
_atom_site_aniso_label
_atom_site_aniso_U_11
_atom_site_aniso_U_22
_atom_site_aniso_U_33
_atom_site_aniso_U_23
_atom_site_aniso_U_13
_atom_site_aniso_U_12
C1 0.0139(3) 0.0204(4) 0.0130(3) -0.0007(3) 0.0024(3) -0.0001(3)
F1A 0.041(2) 0.040(2) 0.0275(13) -0.0146(16) 0.0192(15) -0.0104(18)
F1B 0.0233(11) 0.050(2) 0.0179(7) -0.0037(10) 0.0101(7) -0.0001(13)
N1 0.0215(4) 0.0229(4) 0.0173(4) -0.0019(3) 0.0059(3) 0.0032(3)
O1 0.0236(4) 0.0211(4) 0.0244(4) -0.0021(3) 0.0075(3) -0.0057(3)
Xe1 0.01394(3) 0.01888(3) 0.01905(3) -0.00035(2) 0.00481(2) -0.00148(2)
As1 0.01754(4) 0.01700(5) 0.01342(4) -0.00049(3) 0.00282(3) -0.00052(3)
C2 0.0156(4) 0.0290(5) 0.0203(4) -0.0041(4) 0.0064(3) -0.0026(3)
F2A 0.0134(9) 0.082(3) 0.0332(17) 0.0148(19) 0.0035(9) 0.0042(13)
F2B 0.0256(14) 0.113(4) 0.0318(16) 0.016(2) 0.0067(11) 0.034(2)
F3A 0.0325(17) 0.0278(10) 0.0409(19) -0.0036(10) 0.0190(13) -0.0147(9)
F3B 0.050(3) 0.0526(14) 0.100(4) -0.0456(18) 0.050(3) -0.0347(15)
F4 0.0273(4) 0.0304(4) 0.0227(3) 0.0056(3) 0.0084(3) -0.0039(3)
F5 0.0279(4) 0.0376(5) 0.0289(4) 0.0095(4) 0.0094(3) -0.0059(4)
F11 0.0387(6) 0.0224(4) 0.0504(7) 0.0106(4) 0.0048(5) -0.0057(4)
F8 0.0441(6) 0.0531(7) 0.0161(3) -0.0075(4) 0.0009(4) 0.0221(5)
F6 0.0470(7) 0.0299(5) 0.0796(10) 0.0058(6) 0.0371(7) -0.0102(5)
F7 0.0289(4) 0.0512(7) 0.0239(4) -0.0165(4) 0.0064(3) -0.0003(4)
F10 0.0231(4) 0.0570(7) 0.0241(4) -0.0065(4) -0.0036(3) 0.0118(4)
F9 0.0254(4) 0.0361(5) 0.0254(4) 0.0043(3) 0.0022(3) 0.0105(4)

loop_
_atom_type_symbol
_atom_type_description
_atom_type_scat_dispersion_real
_atom_type_scat_dispersion_imag
_atom_type_scat_source
C C 0.0015 0.0009 'International Tables Vol C Tables 4.2.6.8 and 6.1.1.4'
H H 0.0000 0.0000 'International Tables Vol C Tables 4.2.6.8 and 6.1.1.4'
N N 0.0030 0.0019 'International Tables Vol C Tables 4.2.6.8 and 6.1.1.4'
O O 0.0056 0.0036 'International Tables Vol C Tables 4.2.6.8 and 6.1.1.4'
F F 0.0096 0.0061 'International Tables Vol C Tables 4.2.6.8 and 6.1.1.4'
As As 0.2758 1.3314 'International Tables Vol C Tables 4.2.6.8 and 6.1.1.4'
Xe Xe -0.8200 1.2838 'International Tables Vol C Tables 4.2.6.8 and 6.1.1.4'

loop_
_exptl_crystal_face_index_h
_exptl_crystal_face_index_k
_exptl_crystal_face_index_l
_exptl_crystal_face_perp_dist
7 10 -20 0.0572
-7 -10 19 0.0518
12 8 0 0.0867
6 -1 22 0.0922
-8 -1 -18 0.0981
1 -15 14 0.0775
4 11 18 0.1140
-2 -17 -3 0.0976
-4 -3 -23 0.1026
-8 11 -10 0.0460
-5 10 21 0.0903
9 -13 2 0.0787
1 -5 -26 0.1038
7 -13 -14 0.0758
-12 3 15 0.0317
12 -4 -11 0.0391
-11 -5 17 0.0391
-12 -2 -5 0.0807
-1 11 -20 0.0562
1 14 -16 0.0671

loop_
_geom_angle_atom_site_label_1
_geom_angle_atom_site_label_2
_geom_angle_atom_site_label_3
_geom_angle
_geom_angle_site_symmetry_1
_geom_angle_site_symmetry_3
_geom_angle_publ_flag
N1 C1 O1 127.37(11) . . ?
N1 C1 C2 119.78(11) . . ?
O1 C1 C2 112.83(10) . . ?
C1 N1 H1A 122(2) . . ?
C1 N1 H1B 125(2) . . ?
H1A N1 H1B 113(3) . . ?
C1 O1 H1 111(2) . . ?
F5 Xe1 F4 178.10(5) . . ?
F8 As1 F11 89.53(7) . . ?
F8 As1 F10 88.58(5) . . ?
F8 As1 F9 90.15(5) . . ?
F6 As1 F11 179.93(8) . . ?
F6 As1 F8 90.52(8) . . ?
F6 As1 F7 90.78(7) . . ?
F6 As1 F10 91.20(8) . . ?
F6 As1 F9 91.15(7) . . ?
F7 As1 F11 89.17(7) . . ?
F7 As1 F8 178.38(7) . . ?
F7 As1 F10 90.43(6) . . ?
F7 As1 F9 90.79(6) . . ?
F10 As1 F11 88.84(7) . . ?
F9 As1 F11 88.81(6) . . ?
F9 As1 F10 177.34(6) . . ?
F1A C2 C1 109.7(4) . . ?
F1A C2 F3A 108.0(3) . . ?
F1B C2 C1 111.5(3) . . ?
F1B C2 F3B 109.4(3) . . ?
F2A C2 C1 109.2(2) . . ?
F2A C2 F1A 110.9(5) . . ?
F2A C2 F3A 109.8(4) . . ?
F2B C2 C1 108.8(2) . . ?
F2B C2 F1B 107.0(4) . . ?
F2B C2 F3B 108.5(4) . . ?
F3A C2 C1 109.3(3) . . ?
F3B C2 C1 111.6(3) . . ?

loop_
_geom_bond_atom_site_label_1
_geom_bond_atom_site_label_2
_geom_bond_distance
_geom_bond_site_symmetry_2
_geom_bond_publ_flag
C1 N1 1.2772(16) . ?
C1 O1 1.2773(15) . ?
C1 C2 1.5342(15) . ?
F1A C2 1.312(3) . ?
F1B C2 1.310(3) . ?
N1 H1A 0.88(3) . ?
N1 H1B 0.77(3) . ?
O1 H1 0.85(3) . ?
Xe1 F4 2.0237(9) . ?
Xe1 F5 1.9669(10) . ?
As1 F11 1.7417(11) . ?
As1 F8 1.7103(10) . ?
As1 F6 1.7006(12) . ?
As1 F7 1.7077(10) . ?
As1 F10 1.7243(10) . ?
As1 F9 1.7205(10) . ?
C2 F2A 1.308(2) . ?
C2 F2B 1.308(2) . ?
C2 F3A 1.322(2) . ?
C2 F3B 1.321(2) . ?

loop_
_geom_hbond_atom_site_label_D
_geom_hbond_atom_site_label_H
_geom_hbond_atom_site_label_A
_geom_hbond_distance_DH
_geom_hbond_distance_HA
_geom_hbond_distance_DA
_geom_hbond_angle_DHA
_geom_hbond_site_symmetry_A
_geom_hbond_publ_flag
N1 H1A F4 0.88(3) 2.51(3) 3.0894(16) 124(2) . yes
N1 H1A F5 0.88(3) 1.98(3) 2.7865(15) 151(3) 2_645 yes
N1 H1A F9 0.88(3) 2.64(3) 3.0594(15) 111(2) . yes
N1 H1B F11 0.77(3) 2.05(3) 2.8270(18) 176(3) 2_545 yes
O1 H1 F4 0.85(3) 1.71(3) 2.5467(14) 171(3) . yes

loop_
_geom_torsion_atom_site_label_1
_geom_torsion_atom_site_label_2
_geom_torsion_atom_site_label_3
_geom_torsion_atom_site_label_4
_geom_torsion
_geom_torsion_site_symmetry_1
_geom_torsion_site_symmetry_2
_geom_torsion_site_symmetry_3
_geom_torsion_site_symmetry_4
_geom_torsion_publ_flag
N1 C1 C2 F1A 138.1(5) . . . . ?
N1 C1 C2 F1B 124.9(4) . . . . ?
N1 C1 C2 F2A -100.2(5) . . . . ?
N1 C1 C2 F2B -117.4(5) . . . . ?
N1 C1 C2 F3A 19.9(3) . . . . ?
N1 C1 C2 F3B 2.3(6) . . . . ?
O1 C1 C2 F1A -43.4(5) . . . . ?
O1 C1 C2 F1B -56.6(4) . . . . ?
O1 C1 C2 F2A 78.3(5) . . . . ?
O1 C1 C2 F2B 61.1(5) . . . . ?
O1 C1 C2 F3A -161.6(3) . . . . ?
O1 C1 C2 F3B -179.2(6) . . . . ?

loop_
_exptl_oxdiff_crystal_face_indexfrac_h
_exptl_oxdiff_crystal_face_indexfrac_k
_exptl_oxdiff_crystal_face_indexfrac_l
_exptl_oxdiff_crystal_face_x
_exptl_oxdiff_crystal_face_y
_exptl_oxdiff_crystal_face_z
6.8304 9.6119 -19.6253 -0.1886 -0.7947 -0.5769
-7.3432 -9.7609 18.7582 0.1959 0.8248 0.5304
11.5926 8.1049 0.2354 -0.2219 -0.9249 0.3087
5.8604 -1.1492 21.5583 -0.0495 -0.1966 0.9792
-8.0513 -1.2343 -18.1223 0.1016 0.4154 -0.9039
1.4071 -14.5160 14.1560 -0.4460 0.5569 0.7006
3.7235 10.9444 17.9792 0.4675 -0.5892 0.6590
-1.6492 -17.3129 -3.0431 -0.6233 0.7820 0.0099
-4.0812 -3.1932 -23.1803 -0.2186 0.2778 -0.9354
-8.0404 11.3796 -9.5153 0.6891 -0.0761 -0.7207
-4.7395 9.7650 21.3022 0.8536 -0.0976 0.5117
8.5558 -12.9814 2.4457 -0.8609 0.0961 0.4996
1.1167 -4.6396 -25.6070 -0.5434 0.0634 -0.8371
7.1752 -12.6840 -13.7699 -0.9850 0.1116 -0.1316
-11.8463 3.4678 14.5135 0.8572 0.5058 0.0970
12.4697 -3.9676 -10.7965 -0.8594 -0.5075 0.0621
-10.6198 -5.3417 17.0749 0.4953 0.8085 0.3177
-12.3293 -2.0394 -5.0910 0.4281 0.7027 -0.5683
-0.6990 10.9143 -20.3417 0.1997 -0.4631 -0.8635
1.0499 14.0181 -16.1228 0.2895 -0.6681 -0.6855
